data_4127401
loop_
_publ_author_name
'von Kugelgen, Stephen'
'Piskun, Ilya'
'Griffin, James H.'
'Eckdahl, Christopher T.'
'Jarenwattananon, Nanette N.'
'Fischer, Felix R.'

_publ_section_title
;
 Templated Synthesis of End-Functionalized Graphene Nanoribbons through
 Living Ring-Opening Alkyne Metathesis Polymerization.
;
_journal_issue 28
_journal_name_full 'Journal of the American Chemical Society'
_journal_page_first 11050
_journal_page_last 11058
_journal_paper_doi 10.1021/jacs.9b01805
_journal_volume 141
_journal_year 2019
_chemical_formula_moiety 'C28 H16'
_chemical_formula_sum 'C28 H16'
_chemical_formula_weight 352.40
_chemical_name_common SVK4_120
_chemical_name_systematic SVK4_173
_space_group_crystal_system triclinic
_space_group_IT_number 2
_space_group_name_Hall '-P 1'
_space_group_name_H-M_alt 'P -1'
_symmetry_space_group_name_Hall '-P 1'
_symmetry_space_group_name_H-M 'P -1'
_atom_sites_solution_hydrogens geom
_atom_sites_solution_primary dual
_atom_sites_solution_secondary difmap
_audit_creation_date 2018-02-28
_audit_creation_method
;
Olex2 1.2-ac3
(compiled 2017.08.10 svn.r3458 for OlexSys, GUI svn.r5381)
;
_cell_angle_alpha 87.836(3)
_cell_angle_beta 86.477(3)
_cell_angle_gamma 89.047(4)
_cell_formula_units_Z 4
_cell_length_a 5.5153(2)
_cell_length_b 15.9898(7)
_cell_length_c 20.1319(5)
_cell_measurement_reflns_used 8074
_cell_measurement_temperature 100(2)
_cell_measurement_theta_max 76.9120
_cell_measurement_theta_min 3.5000
_cell_volume 1770.60(11)
_computing_cell_refinement 'CrysAlisPro 1.171.39.37b (Rigaku OD, 2017)'
_computing_data_collection 'CrysAlisPro 1.171.39.37b (Rigaku OD, 2017)'
_computing_data_reduction 'CrysAlisPro 1.171.39.37b (Rigaku OD, 2017)'
_computing_molecular_graphics 'Olex2 (Dolomanov et al., 2009)'
_computing_publication_material 'Olex2 (Dolomanov et al., 2009)'
_computing_structure_refinement 'ShelXL (Sheldrick, 2015)'
_computing_structure_solution 'ShelXT (Sheldrick, 2015)'
_diffrn_ambient_temperature 100(2)
_diffrn_detector 'CCD plate'
_diffrn_detector_type 'Pilatus 200K'
_diffrn_measured_fraction_theta_full 0.977
_diffrn_measured_fraction_theta_max 0.955
_diffrn_measurement_details
;
List of Runs (angles in degrees, time in seconds):

  # Type    Start    End  Width  t~exp~   \w     \q     \k     \f   Frames
--------------------------------------------------------------------------
  1  \w    -16.00  69.00   0.50    0.63    --    0.00  69.00 116.00  170
  2  \w     -6.00  64.00   0.50    0.63    --    0.00  38.00  30.00  140
  3  \w    123.00 165.00   0.50    2.52    --  102.14  69.00 116.00   84
  4  \w    152.00 177.00   0.50    2.52    --  102.14  45.00  90.00   50
  5  \w     97.00 176.00   0.50    2.52    --  102.14  15.00 -60.00  158
  6  \w     93.00 142.00   0.50    2.52    --  102.14  45.00  90.00   98
  7  \w     41.00 107.00   0.50    2.52    --  102.14 -30.00 150.00  132
  8  \w     46.00  97.00   0.50    2.52    --  102.14 -94.00  60.00  102
  9  \w     53.00 103.00   0.50    2.52    --  102.14 -94.00 -30.00  100
 10  \w     96.00 122.00   0.50    2.52    --  102.14-125.00-120.00   52
 11  \w     41.00  67.00   0.50    2.52    --  102.14-125.00-120.00   52
 12  \w     28.00 105.00   0.50    2.52    --  102.14-125.00-180.00  154
 13  \w     25.00 104.00   0.50    2.52    --  102.14 -30.00-120.00  158
 14  \w     46.00 110.00   0.50    2.52    --  102.14 -69.00 -15.00  128
 15  \w     27.00 109.00   0.50    2.52    --  102.14 -94.00-180.00  164
 16  \w      0.00  31.00   0.50    0.63    --    0.00 -99.00  60.00   62
 17  \w    -48.00 -18.00   0.50    0.63    --    0.00 -69.00 -15.00   60
 18  \w    -15.00  10.00   0.50    0.63    --    0.00 -99.00-150.00   50
 19  \w    -12.00  30.00   0.50    0.63    --    0.00 -99.00-180.00   84
 20  \w   -110.00 -67.00   0.50    2.52    -- -100.00  77.00 -60.00   86
 21  \w   -106.00 -36.00   0.50    2.52    -- -100.00  15.00 -90.00  140
 22  \w   -114.00 -34.00   0.50    2.52    -- -100.00 125.00 -60.00  160
 23  \w   -114.00 -31.00   0.50    2.52    -- -100.00  61.00 -60.00  166
 24  \w    -98.00 -73.00   0.50    2.52    -- -100.00  69.00 116.00   50
 25  \w   -108.00 -25.00   0.50    2.52    -- -100.00  45.00 120.00  166
 26  \w   -136.00-110.00   0.50    2.52    -- -100.00 -69.00 -15.00   52
 27  \w   -169.00-142.00   0.50    2.52    -- -100.00 -69.00 -15.00   54
 28  \w   -176.00 -96.00   0.50    2.52    -- -100.00 -30.00-150.00  160
 29  \w      8.00  34.00   0.50    0.63    --    0.00  77.00-150.00   52
 30  \w     91.00 116.00   0.50    2.52    --  102.14 -61.00 -60.00   50
 31  \w     79.00 122.00   0.50    2.52    --  102.14-125.00 -30.00   86
 32  \w     98.00 124.00   0.50    2.52    --  102.14  15.00-120.00   52
 33  \w    150.00 177.00   0.50    2.52    --  102.14  15.00-120.00   54
 34  \w     82.00 108.00   0.50    2.52    --  102.14 -94.00  30.00   52
 35  \w     35.00  75.00   0.50    2.52    --  102.14 -61.00 -60.00   80
;
_diffrn_measurement_device 'four-circle diffractometer'
_diffrn_measurement_device_type 'ROD, Synergy Custom DW system, Pilatus 200K'
_diffrn_measurement_method '\w scans'
_diffrn_orient_matrix_type 'CrysAlisPro convention (1999,Acta A55,543-557)'
_diffrn_orient_matrix_UB_11 -0.0210497000
_diffrn_orient_matrix_UB_12 -0.0849316000
_diffrn_orient_matrix_UB_13 0.0385055000
_diffrn_orient_matrix_UB_21 -0.2047885000
_diffrn_orient_matrix_UB_22 0.0362820000
_diffrn_orient_matrix_UB_23 0.0463727000
_diffrn_orient_matrix_UB_31 -0.1896141000
_diffrn_orient_matrix_UB_32 -0.0277148000
_diffrn_orient_matrix_UB_33 -0.0474650000
_diffrn_radiation_monochromator mirror
_diffrn_radiation_probe x-ray
_diffrn_radiation_type CuK\a
_diffrn_radiation_wavelength 1.54184
_diffrn_reflns_av_unetI/netI 0.0253
_diffrn_reflns_Laue_measured_fraction_full 0.977
_diffrn_reflns_Laue_measured_fraction_max 0.955
_diffrn_reflns_limit_h_max 6
_diffrn_reflns_limit_h_min -6
_diffrn_reflns_limit_k_max 20
_diffrn_reflns_limit_k_min -20
_diffrn_reflns_limit_l_max 25
_diffrn_reflns_limit_l_min -25
_diffrn_reflns_number 10787
_diffrn_reflns_point_group_measured_fraction_full 0.977
_diffrn_reflns_point_group_measured_fraction_max 0.955
_diffrn_reflns_theta_full 67.684
_diffrn_reflns_theta_max 77.363
_diffrn_reflns_theta_min 3.471
_diffrn_source 'Rotating-anode X-ray tube'
_diffrn_source_type 'Rigaku (Cu) X-ray Source'
_exptl_absorpt_coefficient_mu 0.571
_exptl_absorpt_correction_T_max 1.00000
_exptl_absorpt_correction_T_min 0.95946
_exptl_absorpt_correction_type multi-scan
_exptl_absorpt_process_details
;
CrysAlisPro 1.171.39.37b (Rigaku Oxford Diffraction, 2017)
Empirical absorption correction using spherical harmonics,
 implemented in SCALE3 ABSPACK scaling algorithm.
;
_exptl_crystal_colour colourless
_exptl_crystal_colour_primary colourless
_exptl_crystal_density_diffrn 1.322
_exptl_crystal_description block
_exptl_crystal_F_000 736
_exptl_crystal_size_max 0.22
_exptl_crystal_size_mid 0.07
_exptl_crystal_size_min 0.06
_refine_diff_density_max 0.175
_refine_diff_density_min -0.212
_refine_diff_density_rms 0.043
_refine_ls_extinction_method none
_refine_ls_goodness_of_fit_ref 1.076
_refine_ls_hydrogen_treatment constr
_refine_ls_matrix_type full
_refine_ls_number_parameters 506
_refine_ls_number_reflns 10787
_refine_ls_number_restraints 0
_refine_ls_restrained_S_all 1.076
_refine_ls_R_factor_all 0.0645
_refine_ls_R_factor_gt 0.0496
_refine_ls_shift/su_max 0.000
_refine_ls_shift/su_mean 0.000
_refine_ls_structure_factor_coef Fsqd
_refine_ls_weighting_details 'w=1/[\s^2^(Fo^2^)+(0.0791P)^2^+0.2768P] where P=(Fo^2^+2Fc^2^)/3'
_refine_ls_weighting_scheme calc
_refine_ls_wR_factor_gt 0.1378
_refine_ls_wR_factor_ref 0.1496
_reflns_Friedel_coverage 0.000
_reflns_number_gt 8482
_reflns_number_total 10787
_reflns_threshold_expression 'I > 2\s(I)'
_cod_data_source_file ja9b01805_si_002.cif
_cod_data_source_block svk4_173
_cod_depositor_comments
;

2020-04-07
Z value and formula fixed to values more according to usual
chemical conventions.                 miguel
;
_cod_original_formula_sum 'C56 H32'
_cod_original_formula_weight 704.81
_cod_original_formula_moiety '2(C28 H16)'
_cod_original_formula_units_Z 2
_cod_database_code 4127401
_shelx_shelxl_version_number 2017/1
_chemical_oxdiff_formula 'C H'
_shelx_space_group_comment
;
The symmetry employed for this shelxl refinement is uniquely defined
by the following loop, which should always be used as a source of
symmetry information in preference to the above space-group names.
They are only intended as comments.
;
_shelx_estimated_absorpt_t_max 0.967
_shelx_estimated_absorpt_t_min 0.885
_olex2_refinement_description
;
1. Twinned data refinement
 Scales: 0.4615(11)
 0.5385(11)
2. Fixed Uiso
 At 1.2 times of:
  All C(H) groups
3.a Aromatic/amide H refined with riding coordinates:
 C26(H26), C22(H22), C8(H8), C12(H12), C14(H14), C20(H20), C56(H56), C25(H25),
 C50(H50), C19(H19), C52(H52), C24(H24), C42(H42), C28(H28), C4(H4), C18(H18),
 C36(H36), C10(H10), C40(H40), C53(H53), C54(H54), C48(H48), C11(H11), C38(H38),
  C39(H39), C46(H46), C6(H6), C47(H47), C5(H5), C32(H32), C34(H34), C33(H33)
;
_olex2_submission_special_instructions 'No special instructions were received'
_oxdiff_exptl_absorpt_empirical_details
;
Empirical correction (ABSPACK) includes:
- Absorption correction using spherical harmonics
- Frame scaling
;
_oxdiff_exptl_absorpt_empirical_full_max 1.376
_oxdiff_exptl_absorpt_empirical_full_min 0.778
_oxdiff_twin_integration_method simultaneous
_oxdiff_twin_items 2
_twin_special_details
;
Component 2 rotated by 179.9044\% 
 around [-0.00 1.00 -0.00] (reciprocal) or [-0.05 1.00 -0.03] (direct)
;

loop_
_space_group_symop_operation_xyz
'x, y, z'
'-x, -y, -z'

loop_
_atom_site_label
_atom_site_type_symbol
_atom_site_fract_x
_atom_site_fract_y
_atom_site_fract_z
_atom_site_U_iso_or_equiv
_atom_site_adp_type
_atom_site_occupancy
_atom_site_site_symmetry_order
_atom_site_calc_flag
_atom_site_refinement_flags_posn
C23 C 0.4300(3) 1.05290(10) 0.18428(10) 0.0250(4) Uani 1 1 d .
C16 C 0.2443(3) 0.98366(11) 0.41793(9) 0.0274(4) Uani 1 1 d .
C21 C 0.5022(3) 1.06076(10) 0.25365(10) 0.0248(4) Uani 1 1 d .
C26 C 0.2668(4) 1.03536(11) 0.05536(10) 0.0312(4) Uani 1 1 d .
H26 H 0.212063 1.030340 0.011884 0.037 Uiso 1 1 calc R
C43 C 0.6911(3) 0.38853(11) 0.38180(10) 0.0292(4) Uani 1 1 d .
C13 C -0.1134(3) 0.87904(10) 0.43617(10) 0.0285(4) Uani 1 1 d .
C44 C 0.5260(3) 0.43620(11) 0.39631(9) 0.0297(4) Uani 1 1 d .
C17 C 0.4096(3) 1.02966(10) 0.37267(10) 0.0265(4) Uani 1 1 d .
C9 C -0.3792(3) 0.81316(10) 0.36051(10) 0.0284(4) Uani 1 1 d .
C3 C -0.3549(3) 0.83501(10) 0.17189(10) 0.0294(4) Uani 1 1 d .
C55 C 0.0992(3) 0.52286(11) 0.12030(10) 0.0292(4) Uani 1 1 d .
C41 C 0.8651(3) 0.34129(10) 0.34170(10) 0.0281(4) Uani 1 1 d .
C22 C 0.3524(3) 1.02749(10) 0.30635(10) 0.0256(4) Uani 1 1 d .
H22 H 0.204843 1.002229 0.296446 0.031 Uiso 1 1 calc R
C45 C 0.3247(3) 0.49400(11) 0.38939(10) 0.0274(4) Uani 1 1 d .
C8 C -0.2988(3) 0.83729(10) 0.23824(10) 0.0284(4) Uani 1 1 d .
H8 H -0.150709 0.862173 0.248175 0.034 Uiso 1 1 calc R
C12 C -0.2182(4) 0.83173(11) 0.49003(10) 0.0338(4) Uani 1 1 d .
H12 H -0.164810 0.837268 0.533606 0.041 Uiso 1 1 calc R
C14 C -0.1992(3) 0.86997(10) 0.37316(10) 0.0279(4) Uani 1 1 d .
H14 H -0.132229 0.904005 0.337142 0.033 Uiso 1 1 calc R
C20 C 0.7142(3) 1.10008(10) 0.27045(10) 0.0281(4) Uani 1 1 d .
H20 H 0.822003 1.123275 0.236266 0.034 Uiso 1 1 calc R
C56 C 0.1488(3) 0.52351(11) 0.18728(10) 0.0282(4) Uani 1 1 d .
H56 H 0.296295 0.498359 0.200565 0.034 Uiso 1 1 calc R
C30 C 0.4351(4) 0.42603(11) 0.06608(10) 0.0314(4) Uani 1 1 d .
C25 C 0.4473(4) 1.09128(11) 0.06678(10) 0.0327(4) Uani 1 1 d .
H25 H 0.518156 1.123823 0.030409 0.039 Uiso 1 1 calc R
C50 C 0.2438(3) 0.49964(11) 0.32504(10) 0.0271(4) Uani 1 1 d .
H50 H 0.317782 0.464319 0.292481 0.033 Uiso 1 1 calc R
C15 C 0.0836(3) 0.93672(11) 0.43696(9) 0.0283(4) Uani 1 1 d .
C19 C 0.7679(3) 1.10538(11) 0.33647(11) 0.0298(4) Uani 1 1 d .
H19 H 0.910490 1.133597 0.346613 0.036 Uiso 1 1 calc R
C7 C -0.4495(3) 0.80482(10) 0.29096(10) 0.0283(4) Uani 1 1 d .
C52 C -0.2198(3) 0.59773(11) 0.21387(11) 0.0322(4) Uani 1 1 d .
H52 H -0.332499 0.622396 0.245215 0.039 Uiso 1 1 calc R
C24 C 0.5271(4) 1.10099(11) 0.12983(10) 0.0300(4) Uani 1 1 d .
H24 H 0.649003 1.140700 0.136212 0.036 Uiso 1 1 calc R
C29 C 0.2715(3) 0.47451(11) 0.08064(10) 0.0303(4) Uani 1 1 d .
C27 C 0.1668(3) 0.98657(10) 0.10859(10) 0.0277(4) Uani 1 1 d .
C42 C 0.8138(3) 0.33913(10) 0.27489(10) 0.0277(4) Uani 1 1 d .
H42 H 0.664435 0.362929 0.261752 0.033 Uiso 1 1 calc R
C28 C 0.2537(3) 0.99523(10) 0.17168(10) 0.0269(4) Uani 1 1 d .
H28 H 0.189724 0.960262 0.207521 0.032 Uiso 1 1 calc R
C4 C -0.5657(4) 0.79526(11) 0.15635(11) 0.0337(4) Uani 1 1 d .
H4 H -0.606358 0.791871 0.111366 0.040 Uiso 1 1 calc R
C18 C 0.6192(3) 1.07065(10) 0.38850(10) 0.0291(4) Uani 1 1 d .
H18 H 0.659308 1.074735 0.433473 0.035 Uiso 1 1 calc R
C36 C 0.7202(3) 0.36360(11) 0.13707(10) 0.0289(4) Uani 1 1 d .
H36 H 0.650891 0.400333 0.169287 0.035 Uiso 1 1 calc R
C10 C -0.4805(4) 0.76653(11) 0.41553(11) 0.0334(5) Uani 1 1 d .
H10 H -0.604818 0.727645 0.409381 0.040 Uiso 1 1 calc R
C51 C -0.0067(3) 0.55914(10) 0.23560(10) 0.0276(4) Uani 1 1 d .
C40 C 1.0782(3) 0.30262(11) 0.36226(11) 0.0324(4) Uani 1 1 d .
H40 H 1.115988 0.302132 0.407685 0.039 Uiso 1 1 calc R
C49 C 0.0592(3) 0.55477(10) 0.30626(10) 0.0278(4) Uani 1 1 d .
C53 C -0.2666(4) 0.60005(11) 0.14705(12) 0.0361(5) Uani 1 1 d .
H53 H -0.409720 0.627782 0.133306 0.043 Uiso 1 1 calc R
C1 C -0.0274(3) 0.92746(11) 0.10763(9) 0.0291(4) Uani 1 1 d .
C31 C 0.6350(4) 0.36826(11) 0.07331(10) 0.0304(4) Uani 1 1 d .
C2 C -0.1868(3) 0.88015(11) 0.12659(10) 0.0303(4) Uani 1 1 d .
C54 C -0.1109(4) 0.56313(11) 0.09949(11) 0.0339(4) Uani 1 1 d .
H54 H -0.146492 0.565229 0.053882 0.041 Uiso 1 1 calc R
C48 C -0.0525(4) 0.60323(11) 0.35640(11) 0.0323(4) Uani 1 1 d .
H48 H -0.181471 0.640683 0.346101 0.039 Uiso 1 1 calc R
C37 C 0.9704(3) 0.30385(10) 0.22642(11) 0.0284(4) Uani 1 1 d .
C11 C -0.4014(4) 0.77657(12) 0.47863(11) 0.0369(5) Uani 1 1 d .
H11 H -0.474604 0.744826 0.515125 0.044 Uiso 1 1 calc R
C38 C 1.1847(3) 0.26599(11) 0.24820(11) 0.0324(5) Uani 1 1 d .
H38 H 1.296890 0.240952 0.216918 0.039 Uiso 1 1 calc R
C39 C 1.2339(4) 0.26490(11) 0.31511(12) 0.0351(5) Uani 1 1 d .
H39 H 1.377654 0.237657 0.328938 0.042 Uiso 1 1 calc R
C46 C 0.2111(4) 0.54344(12) 0.43812(10) 0.0336(4) Uani 1 1 d .
H46 H 0.261388 0.540456 0.482449 0.040 Uiso 1 1 calc R
C6 C -0.6626(4) 0.76585(11) 0.27388(12) 0.0338(5) Uani 1 1 d .
H6 H -0.771074 0.742937 0.308030 0.041 Uiso 1 1 calc R
C47 C 0.0229(4) 0.59715(12) 0.42055(11) 0.0358(5) Uani 1 1 d .
H47 H -0.056050 0.630605 0.453618 0.043 Uiso 1 1 calc R
C5 C -0.7161(4) 0.76050(11) 0.20805(12) 0.0361(5) Uani 1 1 d .
H5 H -0.858866 0.732464 0.197729 0.043 Uiso 1 1 calc R
C35 C 0.9022(3) 0.30761(10) 0.15593(10) 0.0290(4) Uani 1 1 d .
C32 C 0.7443(4) 0.31720(12) 0.02471(11) 0.0365(5) Uani 1 1 d .
H32 H 0.691620 0.319802 -0.019375 0.044 Uiso 1 1 calc R
C34 C 1.0077(4) 0.25701(12) 0.10620(11) 0.0356(5) Uani 1 1 d .
H34 H 1.133399 0.218337 0.116780 0.043 Uiso 1 1 calc R
C33 C 0.9310(4) 0.26266(13) 0.04181(12) 0.0396(5) Uani 1 1 d .
H33 H 1.007555 0.228576 0.008787 0.048 Uiso 1 1 calc R

loop_
_atom_site_aniso_label
_atom_site_aniso_U_11
_atom_site_aniso_U_22
_atom_site_aniso_U_33
_atom_site_aniso_U_23
_atom_site_aniso_U_13
_atom_site_aniso_U_12
C23 0.0240(9) 0.0233(7) 0.0276(10) -0.0006(7) -0.0002(7) 0.0021(6)
C16 0.0287(9) 0.0309(8) 0.0229(10) -0.0014(7) -0.0063(8) 0.0047(7)
C21 0.0242(9) 0.0199(7) 0.0302(11) -0.0015(6) -0.0022(8) 0.0022(6)
C26 0.0364(10) 0.0319(8) 0.0254(10) -0.0011(7) -0.0025(8) 0.0046(7)
C43 0.0317(10) 0.0299(8) 0.0266(10) 0.0031(7) -0.0075(8) -0.0053(7)
C13 0.0292(10) 0.0251(8) 0.0303(11) 0.0014(7) 0.0027(8) 0.0048(7)
C44 0.0353(10) 0.0313(8) 0.0230(10) -0.0006(7) -0.0053(8) -0.0062(7)
C17 0.0277(9) 0.0227(7) 0.0293(10) -0.0021(7) -0.0052(8) 0.0030(6)
C9 0.0256(9) 0.0227(8) 0.0360(11) 0.0006(7) 0.0027(8) 0.0025(6)
C3 0.0271(10) 0.0234(8) 0.0385(12) -0.0045(7) -0.0063(9) 0.0007(6)
C55 0.0267(9) 0.0294(8) 0.0314(11) 0.0064(7) -0.0060(8) -0.0037(7)
C41 0.0266(9) 0.0236(7) 0.0343(11) 0.0050(7) -0.0063(8) -0.0047(6)
C22 0.0230(9) 0.0243(8) 0.0298(11) -0.0031(7) -0.0025(8) -0.0006(6)
C45 0.0293(10) 0.0252(8) 0.0279(11) -0.0018(7) 0.0002(8) -0.0060(7)
C8 0.0233(9) 0.0252(8) 0.0372(12) -0.0034(7) -0.0043(8) -0.0010(6)
C12 0.0372(10) 0.0303(8) 0.0327(11) 0.0049(7) 0.0027(9) 0.0045(7)
C14 0.0302(10) 0.0235(8) 0.0292(10) 0.0014(7) 0.0022(8) 0.0019(7)
C20 0.0249(9) 0.0244(8) 0.0349(11) -0.0006(7) -0.0005(8) 0.0004(6)
C56 0.0234(9) 0.0296(8) 0.0315(11) 0.0057(7) -0.0051(8) 0.0001(7)
C30 0.0339(10) 0.0375(9) 0.0232(10) -0.0004(7) -0.0032(8) -0.0078(8)
C25 0.0356(11) 0.0304(9) 0.0306(11) 0.0035(7) 0.0065(9) 0.0018(7)
C50 0.0302(10) 0.0247(8) 0.0265(10) -0.0030(7) 0.0007(8) -0.0018(7)
C15 0.0316(10) 0.0293(8) 0.0239(10) -0.0007(7) -0.0018(8) 0.0030(7)
C19 0.0246(9) 0.0260(8) 0.0394(12) -0.0025(7) -0.0056(8) 0.0007(7)
C7 0.0244(9) 0.0209(7) 0.0394(12) -0.0013(7) -0.0013(8) 0.0018(6)
C52 0.0263(10) 0.0238(8) 0.0466(13) 0.0008(8) -0.0049(9) 0.0013(7)
C24 0.0306(10) 0.0264(8) 0.0321(11) 0.0005(7) 0.0043(9) 0.0006(7)
C29 0.0297(10) 0.0381(9) 0.0235(10) 0.0033(7) -0.0061(8) -0.0059(7)
C27 0.0298(10) 0.0263(8) 0.0267(10) -0.0015(7) -0.0015(8) 0.0039(7)
C42 0.0247(9) 0.0243(8) 0.0342(11) 0.0042(7) -0.0051(8) -0.0012(6)
C28 0.0302(10) 0.0245(8) 0.0257(10) 0.0006(7) 0.0002(8) 0.0005(7)
C4 0.0315(10) 0.0268(8) 0.0444(12) -0.0076(8) -0.0121(9) 0.0037(7)
C18 0.0300(9) 0.0266(8) 0.0317(10) -0.0064(7) -0.0074(8) 0.0034(7)
C36 0.0282(10) 0.0291(8) 0.0294(11) -0.0015(7) 0.0003(8) -0.0020(7)
C10 0.0300(10) 0.0237(8) 0.0454(13) 0.0037(8) 0.0044(9) -0.0009(7)
C51 0.0268(10) 0.0215(7) 0.0344(11) 0.0032(7) -0.0025(8) -0.0037(6)
C40 0.0309(10) 0.0261(8) 0.0408(12) 0.0075(7) -0.0118(9) -0.0039(7)
C49 0.0270(10) 0.0212(7) 0.0350(12) 0.0011(7) 0.0001(8) -0.0040(6)
C53 0.0296(10) 0.0273(8) 0.0522(14) 0.0036(8) -0.0127(10) 0.0014(7)
C1 0.0327(10) 0.0314(8) 0.0237(10) -0.0033(7) -0.0063(8) 0.0029(7)
C31 0.0312(10) 0.0304(8) 0.0292(11) -0.0009(7) 0.0019(8) -0.0059(7)
C2 0.0315(10) 0.0311(8) 0.0292(11) -0.0028(7) -0.0088(8) 0.0028(7)
C54 0.0338(10) 0.0310(9) 0.0374(12) 0.0081(8) -0.0116(9) -0.0033(7)
C48 0.0298(10) 0.0265(8) 0.0400(12) -0.0026(8) 0.0045(9) -0.0007(7)
C37 0.0251(9) 0.0219(7) 0.0381(11) 0.0014(7) -0.0016(8) -0.0030(6)
C11 0.0380(11) 0.0299(9) 0.0407(13) 0.0087(8) 0.0080(10) 0.0027(8)
C38 0.0257(9) 0.0230(8) 0.0482(13) 0.0018(8) -0.0012(9) -0.0004(7)
C39 0.0271(10) 0.0247(8) 0.0537(14) 0.0070(8) -0.0096(10) -0.0006(7)
C46 0.0407(11) 0.0326(9) 0.0278(11) -0.0049(7) -0.0011(8) -0.0075(8)
C6 0.0243(9) 0.0236(8) 0.0533(14) -0.0010(8) -0.0007(9) -0.0010(7)
C47 0.0367(11) 0.0307(9) 0.0395(13) -0.0086(8) 0.0065(9) -0.0033(8)
C5 0.0253(10) 0.0258(8) 0.0583(15) -0.0049(8) -0.0087(10) -0.0021(7)
C35 0.0253(9) 0.0246(8) 0.0367(12) -0.0019(7) 0.0028(8) -0.0042(7)
C32 0.0390(11) 0.0396(10) 0.0309(12) -0.0053(8) 0.0021(9) -0.0082(8)
C34 0.0321(11) 0.0297(9) 0.0441(13) -0.0020(8) 0.0066(9) -0.0011(7)
C33 0.0419(12) 0.0361(10) 0.0399(13) -0.0081(9) 0.0109(10) -0.0050(8)

loop_
_atom_type_symbol
_atom_type_description
_atom_type_scat_dispersion_real
_atom_type_scat_dispersion_imag
_atom_type_scat_source
C C 0.0181 0.0091 'International Tables Vol C Tables 4.2.6.8 and 6.1.1.4'
H H 0.0000 0.0000 'International Tables Vol C Tables 4.2.6.8 and 6.1.1.4'

loop_
_geom_angle_atom_site_label_1
_geom_angle_atom_site_label_2
_geom_angle_atom_site_label_3
_geom_angle
C24 C23 C21 123.93(16)
C28 C23 C21 119.05(15)
C28 C23 C24 117.01(18)
C15 C16 C17 159.3(2)
C22 C21 C23 119.18(15)
C22 C21 C20 116.76(17)
C20 C21 C23 124.05(16)
C25 C26 H26 120.5
C25 C26 C27 118.98(18)
C27 C26 H26 120.5
C44 C43 C41 159.9(2)
C12 C13 C15 127.37(19)
C14 C13 C12 118.85(17)
C14 C13 C15 113.75(16)
C43 C44 C45 160.5(2)
C22 C17 C16 113.71(15)
C22 C17 C18 119.25(17)
C18 C17 C16 126.96(18)
C14 C9 C7 119.13(16)
C14 C9 C10 116.68(19)
C10 C9 C7 124.19(16)
C8 C3 C4 118.98(18)
C8 C3 C2 113.69(15)
C4 C3 C2 127.23(19)
C56 C55 C29 113.60(16)
C56 C55 C54 119.04(18)
C54 C55 C29 127.2(2)
C42 C41 C43 114.08(15)
C42 C41 C40 118.85(18)
C40 C41 C43 126.99(19)
C21 C22 H22 118.5
C17 C22 C21 123.05(16)
C17 C22 H22 118.5
C50 C45 C44 113.34(15)
C50 C45 C46 118.84(17)
C46 C45 C44 127.81(18)
C3 C8 H8 118.4
C3 C8 C7 123.25(16)
C7 C8 H8 118.4
C13 C12 H12 120.6
C11 C12 C13 118.8(2)
C11 C12 H12 120.6
C13 C14 C9 123.08(16)
C13 C14 H14 118.5
C9 C14 H14 118.5
C21 C20 H20 119.7
C19 C20 C21 120.57(17)
C19 C20 H20 119.7
C55 C56 H56 118.4
C51 C56 C55 123.21(16)
C51 C56 H56 118.4
C29 C30 C31 160.1(2)
C26 C25 H25 119.2
C24 C25 C26 121.68(17)
C24 C25 H25 119.2
C45 C50 H50 118.5
C45 C50 C49 123.07(16)
C49 C50 H50 118.5
C16 C15 C13 160.9(2)
C20 C19 H19 119.0
C20 C19 C18 122.10(17)
C18 C19 H19 119.0
C8 C7 C9 119.43(15)
C8 C7 C6 116.51(19)
C6 C7 C9 124.06(17)
C51 C52 H52 119.8
C53 C52 H52 119.8
C53 C52 C51 120.39(19)
C23 C24 H24 119.7
C25 C24 C23 120.64(17)
C25 C24 H24 119.7
C30 C29 C55 160.4(2)
C26 C27 C28 118.81(16)
C26 C27 C1 127.50(18)
C28 C27 C1 113.66(16)
C41 C42 H42 118.3
C37 C42 C41 123.33(17)
C37 C42 H42 118.3
C23 C28 C27 122.82(16)
C23 C28 H28 118.6
C27 C28 H28 118.6
C3 C4 H4 120.6
C3 C4 C5 118.8(2)
C5 C4 H4 120.6
C17 C18 H18 120.9
C19 C18 C17 118.18(18)
C19 C18 H18 120.9
C31 C36 H36 118.4
C31 C36 C35 123.19(17)
C35 C36 H36 118.4
C9 C10 H10 119.6
C11 C10 C9 120.77(17)
C11 C10 H10 119.6
C56 C51 C52 116.82(18)
C56 C51 C49 119.27(15)
C52 C51 C49 123.91(17)
C41 C40 H40 120.6
C39 C40 C41 118.80(19)
C39 C40 H40 120.6
C50 C49 C51 119.16(16)
C50 C49 C48 116.72(18)
C48 C49 C51 124.12(16)
C52 C53 H53 119.0
C52 C53 C54 122.07(17)
C54 C53 H53 119.0
C2 C1 C27 160.8(2)
C36 C31 C30 113.90(16)
C36 C31 C32 118.72(17)
C32 C31 C30 127.37(19)
C1 C2 C3 159.2(2)
C55 C54 H54 120.8
C53 C54 C55 118.4(2)
C53 C54 H54 120.8
C49 C48 H48 119.6
C47 C48 C49 120.76(17)
C47 C48 H48 119.6
C42 C37 C38 116.72(19)
C42 C37 C35 119.04(15)
C38 C37 C35 124.24(17)
C12 C11 H11 119.1
C10 C11 C12 121.79(18)
C10 C11 H11 119.1
C37 C38 H38 119.7
C39 C38 C37 120.54(18)
C39 C38 H38 119.7
C40 C39 C38 121.68(17)
C40 C39 H39 119.2
C38 C39 H39 119.2
C45 C46 H46 120.6
C47 C46 C45 118.72(19)
C47 C46 H46 120.6
C7 C6 H6 119.6
C5 C6 C7 120.81(19)
C5 C6 H6 119.6
C48 C47 C46 121.84(17)
C48 C47 H47 119.1
C46 C47 H47 119.1
C4 C5 H5 119.2
C6 C5 C4 121.59(17)
C6 C5 H5 119.2
C36 C35 C37 119.13(16)
C36 C35 C34 116.72(19)
C34 C35 C37 124.14(17)
C31 C32 H32 120.5
C33 C32 C31 119.1(2)
C33 C32 H32 120.5
C35 C34 H34 119.5
C33 C34 C35 120.95(18)
C33 C34 H34 119.5
C32 C33 H33 119.4
C34 C33 C32 121.25(18)
C34 C33 H33 119.4

loop_
_geom_bond_atom_site_label_1
_geom_bond_atom_site_label_2
_geom_bond_distance
C23 C21 1.486(2)
C23 C24 1.399(2)
C23 C28 1.392(2)
C16 C17 1.440(3)
C16 C15 1.206(3)
C21 C22 1.398(3)
C21 C20 1.402(2)
C26 H26 0.9500
C26 C25 1.384(3)
C26 C27 1.393(3)
C43 C44 1.207(3)
C43 C41 1.439(3)
C13 C12 1.399(3)
C13 C14 1.394(2)
C13 C15 1.438(3)
C44 C45 1.442(3)
C17 C22 1.393(2)
C17 C18 1.398(3)
C9 C14 1.398(3)
C9 C7 1.487(3)
C9 C10 1.404(3)
C3 C8 1.392(2)
C3 C4 1.392(3)
C3 C2 1.443(3)
C55 C56 1.393(2)
C55 C29 1.438(3)
C55 C54 1.395(3)
C41 C42 1.393(2)
C41 C40 1.397(3)
C22 H22 0.9500
C45 C50 1.395(2)
C45 C46 1.395(3)
C8 H8 0.9500
C8 C7 1.397(3)
C12 H12 0.9500
C12 C11 1.388(3)
C14 H14 0.9500
C20 H20 0.9500
C20 C19 1.385(2)
C56 H56 0.9500
C56 C51 1.389(3)
C30 C29 1.209(3)
C30 C31 1.437(3)
C25 H25 0.9500
C25 C24 1.384(3)
C50 H50 0.9500
C50 C49 1.396(2)
C19 H19 0.9500
C19 C18 1.394(3)
C7 C6 1.406(3)
C52 H52 0.9500
C52 C51 1.404(3)
C52 C53 1.384(3)
C24 H24 0.9500
C27 C28 1.397(2)
C27 C1 1.441(3)
C42 H42 0.9500
C42 C37 1.392(3)
C28 H28 0.9500
C4 H4 0.9500
C4 C5 1.395(3)
C18 H18 0.9500
C36 H36 0.9500
C36 C31 1.393(2)
C36 C35 1.395(3)
C10 H10 0.9500
C10 C11 1.384(3)
C51 C49 1.489(3)
C40 H40 0.9500
C40 C39 1.388(3)
C49 C48 1.402(3)
C53 H53 0.9500
C53 C54 1.388(3)
C1 C2 1.204(3)
C31 C32 1.400(3)
C54 H54 0.9500
C48 H48 0.9500
C48 C47 1.380(3)
C37 C38 1.406(3)
C37 C35 1.489(3)
C11 H11 0.9500
C38 H38 0.9500
C38 C39 1.390(3)
C39 H39 0.9500
C46 H46 0.9500
C46 C47 1.390(3)
C6 H6 0.9500
C6 C5 1.382(3)
C47 H47 0.9500
C5 H5 0.9500
C35 C34 1.403(3)
C32 H32 0.9500
C32 C33 1.389(3)
C34 H34 0.9500
C34 C33 1.387(3)
C33 H33 0.9500

loop_
_twin_individual_id
_twin_individual_mass_fraction_refined
_oxdiff_twin_reflns_isolated
_oxdiff_twin_reflns_overlapped
_twin_individual_twin_lattice_type
_twin_individual_twin_matrix_11
_twin_individual_twin_matrix_12
_twin_individual_twin_matrix_13
_twin_individual_twin_matrix_21
_twin_individual_twin_matrix_22
_twin_individual_twin_matrix_23
_twin_individual_twin_matrix_31
_twin_individual_twin_matrix_32
_twin_individual_twin_matrix_33
1 0.4615(11) 10054 8170 ref 1.0000 0.0000 0.0000 0.0000 1.0000 0.0000 0.0000 0.0000 1.0000
2 0.5385(11) 10050 8170 nmt -1.0004 -0.0003 0.0006 -0.0911 0.9997 -0.0599 -0.0061 -0.0012 -0.9999
